data_4310017
loop_
_publ_author_name
'Jean-No\"el Rebilly'
'Laure Catala'
'Eric Rivi\`ere'
'R\'egis Guillot'
'Wolfgang Wernsdorfer'
'Talal Mallah'

_publ_section_title
;
A Tetranuclear CrIIINiII3 Cyano-Bridged Complex Based on M(tacn) Derivative
Building Blocks
;
_journal_name_full 'Inorganic Chemistry'
_journal_page_first 8194
_journal_page_last 8196
_journal_paper_doi 10.1021/ic0514391
_journal_volume 44
_journal_year 2005
_chemical_formula_sum 'C50 H88 Cl4 Cr0.67 N10 Ni2 O12'
_chemical_formula_weight 1315.17
_chemical_name_systematic
;
 ?
;
_space_group_IT_number 2
_symmetry_cell_setting triclinic
_symmetry_space_group_name_Hall '-P 1'
_symmetry_space_group_name_H-M 'P -1'
_atom_sites_solution_hydrogens geom
_atom_sites_solution_primary direct
_atom_sites_solution_secondary difmap
_audit_creation_method SHELXL-97
_cell_angle_alpha 68.4360(10)
_cell_angle_beta 66.7440(10)
_cell_angle_gamma 82.9780(10)
_cell_formula_units_Z 2
_cell_length_a 17.2543(3)
_cell_length_b 17.8334(4)
_cell_length_c 19.3734(4)
_cell_measurement_temperature 293(2)
_cell_volume 5091.73(19)
_computing_data_collection 'Collect (Nonius BV, 1997-2000)'
_computing_structure_refinement 'SHELXL-97 (Sheldrick, 1997)'
_diffrn_ambient_temperature 293(2)
_diffrn_measured_fraction_theta_full 0.993
_diffrn_measured_fraction_theta_max 0.993
_diffrn_radiation_monochromator graphite
_diffrn_radiation_source 'fine-focus sealed tube'
_diffrn_radiation_type MoK\a
_diffrn_radiation_wavelength 0.71073
_diffrn_reflns_av_R_equivalents 0.0260
_diffrn_reflns_av_sigmaI/netI 0.0382
_diffrn_reflns_limit_h_max 22
_diffrn_reflns_limit_h_min -22
_diffrn_reflns_limit_k_max 23
_diffrn_reflns_limit_k_min -23
_diffrn_reflns_limit_l_max 25
_diffrn_reflns_limit_l_min -25
_diffrn_reflns_number 44811
_diffrn_reflns_theta_full 27.48
_diffrn_reflns_theta_max 27.48
_diffrn_reflns_theta_min 2.17
_exptl_absorpt_coefficient_mu 0.871
_exptl_crystal_colour green
_exptl_crystal_density_diffrn 1.287
_exptl_crystal_density_method 'not measured'
_exptl_crystal_F_000 2082
_exptl_crystal_size_max 0.200
_exptl_crystal_size_mid 0.150
_exptl_crystal_size_min 0.100
_refine_diff_density_max 0.832
_refine_diff_density_min -0.674
_refine_diff_density_rms 0.076
_refine_ls_extinction_method none
_refine_ls_goodness_of_fit_ref 1.016
_refine_ls_hydrogen_treatment mixed
_refine_ls_matrix_type full
_refine_ls_number_parameters 1063
_refine_ls_number_reflns 23186
_refine_ls_number_restraints 0
_refine_ls_restrained_S_all 1.016
_refine_ls_R_factor_all 0.0911
_refine_ls_R_factor_gt 0.0574
_refine_ls_shift/su_max 0.333
_refine_ls_shift/su_mean 0.087
_refine_ls_structure_factor_coef Fsqd
_refine_ls_weighting_details 'calc w=1/[\s^2^(Fo^2^)+(0.1022P)^2^+4.0747P] where P=(Fo^2^+2Fc^2^)/3'
_refine_ls_weighting_scheme calc
_refine_ls_wR_factor_gt 0.1545
_refine_ls_wR_factor_ref 0.1847
_reflns_number_gt 16020
_reflns_number_total 23186
_reflns_threshold_expression >2sigma(I)
_cod_data_source_file ic0514391si20050929_021811.cif
_cod_data_source_block CrNi3Cl3
_cod_original_cell_volume 5091.73(18)
_cod_database_code 4310017

loop_
_symmetry_equiv_pos_as_xyz
'x, y, z'
'-x, -y, -z'

loop_
_atom_site_label
_atom_site_type_symbol
_atom_site_fract_x
_atom_site_fract_y
_atom_site_fract_z
_atom_site_U_iso_or_equiv
_atom_site_adp_type
_atom_site_occupancy
_atom_site_symmetry_multiplicity
_atom_site_calc_flag
_atom_site_refinement_flags
_atom_site_disorder_assembly
_atom_site_disorder_group
Cl3 Cl 0.15995(7) 0.14735(6) 0.43564(6) 0.0630(2) Uani 1 1 d . . .
Cl2 Cl 0.11434(6) 0.35955(6) 0.01211(7) 0.0690(3) Uani 1 1 d . . .
Cl1 Cl 0.08144(8) -0.08154(6) 0.23245(8) 0.0774(3) Uani 1 1 d . . .
N23 N 0.35987(16) 0.46978(16) -0.12156(16) 0.0414(6) Uani 1 1 d . . .
N22 N 0.30592(18) 0.37099(16) -0.18336(17) 0.0453(6) Uani 1 1 d . . .
N30 N 0.15922(19) 0.39355(17) 0.28740(17) 0.0489(7) Uani 1 1 d . . .
N31 N 0.29831(19) 0.3347(2) 0.33874(18) 0.0541(7) Uani 1 1 d . . .
N32 N 0.1284(2) 0.32856(19) 0.45386(18) 0.0529(7) Uani 1 1 d . . .
N21 N 0.21158(18) 0.50990(16) -0.15558(18) 0.0461(6) Uani 1 1 d . . .
C107 C -0.0094(2) 0.0854(2) 0.3550(2) 0.0495(8) Uani 1 1 d . . .
H107 H 0.0445 0.1133 0.3166 0.059 Uiso 1 1 calc R . .
Cl4 Cl 0.55447(14) 0.21147(12) 0.82489(10) 0.1285(6) Uani 1 1 d . . .
C209 C 0.3992(2) 0.4490(2) -0.0602(2) 0.0487(8) Uani 1 1 d . . .
H209 H 0.4163 0.3927 -0.0502 0.058 Uiso 1 1 calc R . .
C202 C 0.2064(3) 0.4798(2) -0.2155(2) 0.0591(9) Uani 1 1 d . . .
H20A H 0.1999 0.5252 -0.2596 0.071 Uiso 1 1 calc R . .
H20B H 0.1567 0.4448 -0.1909 0.071 Uiso 1 1 calc R . .
C201 C 0.2838(3) 0.4337(2) -0.2484(2) 0.0557(9) Uani 1 1 d . . .
H20C H 0.2733 0.4081 -0.2803 0.067 Uiso 1 1 calc R . .
H20D H 0.3313 0.4713 -0.2832 0.067 Uiso 1 1 calc R . .
C208 C 0.1271(3) 0.5429(2) -0.1163(3) 0.0615(10) Uani 1 1 d . . .
H208 H 0.0854 0.4984 -0.0899 0.074 Uiso 1 1 calc R . .
C204 C 0.3344(2) 0.5556(2) -0.1440(2) 0.0527(8) Uani 1 1 d . . .
H20E H 0.3844 0.5904 -0.1749 0.063 Uiso 1 1 calc R . .
H20F H 0.3033 0.5681 -0.0957 0.063 Uiso 1 1 calc R . .
C206 C 0.3964(2) 0.3762(2) -0.1986(2) 0.0544(9) Uani 1 1 d . . .
H20G H 0.4297 0.3737 -0.2514 0.065 Uiso 1 1 calc R . .
H20H H 0.4100 0.3301 -0.1595 0.065 Uiso 1 1 calc R . .
C205 C 0.4200(2) 0.4526(2) -0.1942(2) 0.0535(8) Uani 1 1 d . . .
H20I H 0.4763 0.4479 -0.1934 0.064 Uiso 1 1 calc R . .
H20J H 0.4211 0.4976 -0.2418 0.064 Uiso 1 1 calc R . .
C207 C 0.2844(3) 0.2872(2) -0.1734(2) 0.0609(10) Uani 1 1 d . . .
H207 H 0.2981 0.2498 -0.1283 0.073 Uiso 1 1 calc R . .
C203 C 0.2802(2) 0.5717(2) -0.1925(2) 0.0549(9) Uani 1 1 d . . .
H20K H 0.2558 0.6244 -0.1971 0.066 Uiso 1 1 calc R . .
H20L H 0.3152 0.5724 -0.2461 0.066 Uiso 1 1 calc R . .
Cl5 Cl 0.67642(13) 0.19085(17) 0.29064(15) 0.1608(9) Uani 1 1 d . . .
C11 C 0.3141(2) 0.0377(2) -0.0416(2) 0.0509(8) Uani 1 1 d . . .
C10 C 0.2972(3) 0.0903(3) 0.0086(3) 0.0595(10) Uani 1 1 d . . .
H10A H 0.3109 0.1456 -0.0277 0.071 Uiso 1 1 calc R . .
H10B H 0.2370 0.0871 0.0401 0.071 Uiso 1 1 calc R . .
C301 C 0.3139(2) 0.3985(2) 0.2589(2) 0.0576(9) Uani 1 1 d . . .
H30A H 0.3335 0.3737 0.2182 0.069 Uiso 1 1 calc R . .
H30B H 0.3583 0.4352 0.2472 0.069 Uiso 1 1 calc R . .
C8 C 0.5452(2) 0.2689(2) 0.0602(2) 0.0510(8) Uani 1 1 d . . .
C307 C 0.1382(3) 0.3884(2) 0.2210(2) 0.0573(9) Uani 1 1 d . . .
H307 H 0.1900 0.3743 0.1833 0.069 Uiso 1 1 calc R . .
C7 C 0.4523(2) 0.2479(2) 0.0933(3) 0.0534(9) Uani 1 1 d . . .
H7A H 0.4277 0.2856 0.0571 0.064 Uiso 1 1 calc R . .
H7B H 0.4259 0.2560 0.1443 0.064 Uiso 1 1 calc R . .
C305 C 0.2021(3) 0.3318(3) 0.4750(2) 0.0676(11) Uani 1 1 d . . .
H30C H 0.2153 0.2774 0.5027 0.081 Uiso 1 1 calc R . .
H30D H 0.1872 0.3616 0.5113 0.081 Uiso 1 1 calc R . .
C303 C 0.0861(3) 0.4222(3) 0.3440(2) 0.0615(10) Uani 1 1 d . . .
H30E H 0.0354 0.3928 0.3575 0.074 Uiso 1 1 calc R . .
H30F H 0.0783 0.4789 0.3181 0.074 Uiso 1 1 calc R . .
C211 C 0.3358(3) 0.4536(2) 0.0190(2) 0.0600(9) Uani 1 1 d . . .
H21A H 0.2870 0.4205 0.0365 0.090 Uiso 1 1 calc R . .
H21B H 0.3195 0.5085 0.0121 0.090 Uiso 1 1 calc R . .
H21C H 0.3609 0.4347 0.0584 0.090 Uiso 1 1 calc R . .
C110 C -0.0351(3) 0.2128(3) 0.0079(3) 0.0781(13) Uani 1 1 d . . .
H11A H -0.0691 0.2509 0.0308 0.117 Uiso 1 1 calc R . .
H11B H -0.0699 0.1817 -0.0006 0.117 Uiso 1 1 calc R . .
H11C H 0.0084 0.2411 -0.0424 0.117 Uiso 1 1 calc R . .
C12 C 0.3684(3) 0.0649(3) -0.1206(2) 0.0587(9) Uani 1 1 d . . .
H12 H 0.3994 0.1128 -0.1418 0.070 Uiso 1 1 calc R . .
C9 C 0.5870(3) 0.2592(2) 0.1114(3) 0.0581(9) Uani 1 1 d . . .
H9 H 0.5575 0.2391 0.1666 0.070 Uiso 1 1 calc R . .
C210 C 0.4788(3) 0.5001(3) -0.0878(3) 0.0719(12) Uani 1 1 d . . .
H21D H 0.5187 0.4966 -0.1378 0.108 Uiso 1 1 calc R . .
H21E H 0.5035 0.4803 -0.0481 0.108 Uiso 1 1 calc R . .
H21F H 0.4638 0.5553 -0.0950 0.108 Uiso 1 1 calc R . .
C302 C 0.2361(3) 0.4462(2) 0.2543(2) 0.0594(9) Uani 1 1 d . . .
H30G H 0.2256 0.4824 0.2839 0.071 Uiso 1 1 calc R . .
H30H H 0.2466 0.4788 0.1988 0.071 Uiso 1 1 calc R . .
C304 C 0.0992(3) 0.4105(2) 0.4204(2) 0.0615(10) Uani 1 1 d . . .
H30I H 0.1405 0.4501 0.4091 0.074 Uiso 1 1 calc R . .
H30J H 0.0465 0.4193 0.4599 0.074 Uiso 1 1 calc R . .
C308 C 0.3722(2) 0.2787(3) 0.3348(3) 0.0626(10) Uani 1 1 d . . .
H308 H 0.3754 0.2521 0.2976 0.075 Uiso 1 1 calc R . .
C108 C -0.0501(3) 0.1306(3) 0.4132(3) 0.0697(11) Uani 1 1 d . . .
H10A H -0.0621 0.1844 0.3846 0.105 Uiso 1 1 calc R . .
H10B H -0.0122 0.1327 0.4378 0.105 Uiso 1 1 calc R . .
H10C H -0.1016 0.1030 0.4538 0.105 Uiso 1 1 calc R . .
C306 C 0.0598(3) 0.2754(3) 0.5276(2) 0.0642(10) Uani 1 1 d . . .
H306 H 0.0837 0.2222 0.5446 0.077 Uiso 1 1 calc R . .
C109 C 0.0053(2) 0.1563(2) 0.0654(2) 0.0551(9) Uani 1 1 d . . .
H109 H 0.0436 0.1894 0.0694 0.066 Uiso 1 1 calc R . .
C120 C 0.0583(3) 0.0944(3) 0.0317(2) 0.0708(12) Uani 1 1 d . . .
H12A H 0.0834 0.0601 0.0682 0.106 Uiso 1 1 calc R . .
H12B H 0.1019 0.1215 -0.0191 0.106 Uiso 1 1 calc R . .
H12C H 0.0232 0.0624 0.0245 0.106 Uiso 1 1 calc R . .
C67 C 0.3316(3) -0.0511(3) -0.1374(4) 0.0760(14) Uani 1 1 d . . .
H67 H 0.3374 -0.0809 -0.1697 0.091 Uiso 1 1 calc R . .
C321 C 0.2794(3) 0.3715(3) 0.4014(3) 0.0671(11) Uani 1 1 d . . .
H32A H 0.2701 0.4286 0.3794 0.080 Uiso 1 1 calc R . .
H32B H 0.3276 0.3658 0.4167 0.080 Uiso 1 1 calc R . .
C69 C 0.2682(3) -0.0340(3) -0.0110(3) 0.0670(11) Uani 1 1 d . . .
H69 H 0.2306 -0.0521 0.0422 0.080 Uiso 1 1 calc R . .
C221 C 0.1281(3) 0.5712(3) -0.0521(3) 0.0721(12) Uani 1 1 d . . .
H22A H 0.1479 0.5290 -0.0156 0.108 Uiso 1 1 calc R . .
H22B H 0.0720 0.5849 -0.0233 0.108 Uiso 1 1 calc R . .
H22C H 0.1649 0.6179 -0.0765 0.108 Uiso 1 1 calc R . .
C49 C 0.5906(3) 0.3011(3) -0.0216(3) 0.0703(11) Uani 1 1 d . . .
H49 H 0.5642 0.3091 -0.0573 0.084 Uiso 1 1 calc R . .
C45 C 0.3217(4) -0.0121(2) 0.1230(3) 0.0740(13) Uani 1 1 d . . .
H45A H 0.2633 -0.0244 0.1358 0.089 Uiso 1 1 calc R . .
H45B H 0.3564 -0.0483 0.0967 0.089 Uiso 1 1 calc R . .
C119 C 0.0108(3) 0.0003(3) 0.3986(2) 0.0590(9) Uani 1 1 d . . .
H11D H 0.0362 -0.0274 0.3611 0.089 Uiso 1 1 calc R . .
H11E H -0.0402 -0.0279 0.4395 0.089 Uiso 1 1 calc R . .
H11F H 0.0493 0.0024 0.4226 0.089 Uiso 1 1 calc R . .
C68 C 0.2782(3) -0.0784(3) -0.0588(4) 0.0771(13) Uani 1 1 d . . .
H68 H 0.2484 -0.1271 -0.0375 0.092 Uiso 1 1 calc R . .
C66 C 0.3767(3) 0.0197(3) -0.1692(3) 0.0728(13) Uani 1 1 d . . .
H66 H 0.4129 0.0379 -0.2228 0.087 Uiso 1 1 calc R . .
C320 C 0.0736(3) 0.3218(3) 0.2519(3) 0.0655(10) Uani 1 1 d . . .
H32A H 0.0927 0.2721 0.2810 0.098 Uiso 1 1 calc R . .
H32B H 0.0661 0.3160 0.2076 0.098 Uiso 1 1 calc R . .
H32C H 0.0208 0.3351 0.2869 0.098 Uiso 1 1 calc R . .
C46 C 0.4337(3) 0.0874(3) 0.0211(3) 0.0723(13) Uani 1 1 d . . .
H46A H 0.4616 0.0376 0.0388 0.087 Uiso 1 1 calc R . .
H46B H 0.4458 0.1001 -0.0353 0.087 Uiso 1 1 calc R . .
C122 C -0.1171(3) -0.1196(3) 0.2732(3) 0.0760(13) Uani 1 1 d . . .
H122 H -0.0778 -0.1477 0.2989 0.091 Uiso 1 1 calc R . .
C322 C 0.4574(3) 0.3226(4) 0.3019(3) 0.0845(14) Uani 1 1 d . . .
H32D H 0.4657 0.3637 0.2507 0.127 Uiso 1 1 calc R . .
H32E H 0.5020 0.2847 0.2960 0.127 Uiso 1 1 calc R . .
H32F H 0.4579 0.3469 0.3385 0.127 Uiso 1 1 calc R . .
C48 C 0.6722(3) 0.2792(3) 0.0808(4) 0.0755(14) Uani 1 1 d . . .
H48 H 0.6996 0.2714 0.1156 0.091 Uiso 1 1 calc R . .
C44 C 0.3329(4) -0.0287(2) 0.1954(3) 0.0798(15) Uani 1 1 d . . .
H44A H 0.3909 -0.0441 0.1873 0.096 Uiso 1 1 calc R . .
H44B H 0.2970 -0.0749 0.2357 0.096 Uiso 1 1 calc R . .
C47 C 0.4709(3) 0.1495(3) 0.0284(3) 0.0752(13) Uani 1 1 d . . .
H47A H 0.4705 0.1995 -0.0143 0.090 Uiso 1 1 calc R . .
H47B H 0.5294 0.1367 0.0204 0.090 Uiso 1 1 calc R . .
C220 C 0.3365(4) 0.2629(3) -0.2459(3) 0.0854(15) Uani 1 1 d . . .
H22D H 0.3954 0.2706 -0.2590 0.128 Uiso 1 1 calc R . .
H22E H 0.3220 0.2956 -0.2908 0.128 Uiso 1 1 calc R . .
H22F H 0.3248 0.2072 -0.2336 0.128 Uiso 1 1 calc R . .
C65 C 0.6763(3) 0.3214(3) -0.0505(4) 0.0875(16) Uani 1 1 d . . .
H65 H 0.7066 0.3429 -0.1056 0.105 Uiso 1 1 calc R . .
C55 C 0.7158(3) 0.3100(3) 0.0005(4) 0.0881(17) Uani 1 1 d . . .
H55 H 0.7729 0.3234 -0.0196 0.106 Uiso 1 1 calc R . .
C343 C -0.0133(3) 0.2642(3) 0.5078(3) 0.0812(14) Uani 1 1 d . . .
H34A H 0.0070 0.2453 0.4634 0.122 Uiso 1 1 calc R . .
H34B H -0.0403 0.3148 0.4937 0.122 Uiso 1 1 calc R . .
H34C H -0.0532 0.2255 0.5536 0.122 Uiso 1 1 calc R . .
C234 C 0.0977(3) 0.6100(3) -0.1761(4) 0.0851(15) Uani 1 1 d . . .
H23A H 0.0979 0.5914 -0.2168 0.128 Uiso 1 1 calc R . .
H23B H 0.1352 0.6561 -0.2005 0.128 Uiso 1 1 calc R . .
H23C H 0.0416 0.6246 -0.1487 0.128 Uiso 1 1 calc R . .
C344 C 0.0292(4) 0.3053(3) 0.5986(3) 0.0870(15) Uani 1 1 d . . .
H34D H 0.0765 0.3118 0.6104 0.131 Uiso 1 1 calc R . .
H34E H -0.0105 0.2667 0.6447 0.131 Uiso 1 1 calc R . .
H34F H 0.0025 0.3561 0.5851 0.131 Uiso 1 1 calc R . .
C132 C -0.0813(4) -0.1231(3) 0.1888(3) 0.0957(18) Uani 1 1 d . . .
H13A H -0.0278 -0.0945 0.1589 0.144 Uiso 1 1 calc R . .
H13B H -0.1196 -0.0986 0.1624 0.144 Uiso 1 1 calc R . .
H13C H -0.0738 -0.1783 0.1920 0.144 Uiso 1 1 calc R . .
C232 C 0.1924(4) 0.2755(3) -0.1515(3) 0.0881(16) Uani 1 1 d . . .
H23D H 0.1607 0.2902 -0.1053 0.132 Uiso 1 1 calc R . .
H23E H 0.1805 0.2200 -0.1396 0.132 Uiso 1 1 calc R . .
H23F H 0.1770 0.3089 -0.1956 0.132 Uiso 1 1 calc R . .
C346 C 0.3599(3) 0.2130(3) 0.4147(3) 0.0850(14) Uani 1 1 d . . .
H34G H 0.3068 0.1852 0.4350 0.128 Uiso 1 1 calc R . .
H34H H 0.3603 0.2365 0.4519 0.128 Uiso 1 1 calc R . .
H34I H 0.4048 0.1755 0.4079 0.128 Uiso 1 1 calc R . .
C357 C 0.1088(4) 0.4675(3) 0.1736(3) 0.0832(14) Uani 1 1 d . . .
H35A H 0.1506 0.5093 0.1531 0.125 Uiso 1 1 calc R . .
H35B H 0.0565 0.4820 0.2081 0.125 Uiso 1 1 calc R . .
H35C H 0.1007 0.4610 0.1298 0.125 Uiso 1 1 calc R . .
C131 C -0.2016(4) -0.1672(4) 0.3221(3) 0.104(2) Uani 1 1 d . . .
H13D H -0.2236 -0.1654 0.3754 0.156 Uiso 1 1 calc R . .
H13E H -0.1930 -0.2222 0.3248 0.156 Uiso 1 1 calc R . .
H13F H -0.2410 -0.1436 0.2968 0.156 Uiso 1 1 calc R . .
Cl6 Cl 0.3811(9) 0.3431(10) 0.5396(6) 0.1608(10) Uani 1 1 d . . .
OW1 O 0.8031(3) 0.3896(3) 0.6601(6) 0.212(4) Uani 1 1 d . . .
OW2 O 0.5196(4) 0.1015(5) 0.3051(4) 0.167(2) Uani 1 1 d . . .
OW3 O 0.6253(4) 0.3965(4) 0.7560(5) 0.181(3) Uani 1 1 d . . .
OW4 O 0.3731(5) 0.9756(6) 0.5598(5) 0.217(4) Uani 1 1 d . . .
OW5 O 0.5548(5) 0.1852(9) 0.6764(5) 0.288(6) Uani 1 1 d . . .
OW6 O 0.1431(7) 0.7932(7) 0.1389(7) 0.267(5) Uani 1 1 d . . .
OW7 O 0.2510(6) 0.7792(6) 0.2146(8) 0.262(5) Uani 1 1 d . . .
OW8 O 0.4077(7) 0.7216(10) 0.5885(6) 0.303(7) Uani 1 1 d . . .
OW9 O 0.5011(8) -0.0468(9) 0.4260(8) 0.328(7) Uani 1 1 d . . .
OW10 O 0.2231(14) 0.4112(7) 0.6081(10) 0.368(11) Uani 1 1 d . . .
OW11 O 0.4723(7) 0.2037(9) 0.5787(7) 0.292(6) Uani 1 1 d . . .
OW12 O 0.0809(10) 0.4185(9) 0.7050(11) 0.343(8) Uani 1 1 d . . .
OW13 O -0.0927(10) 0.3569(6) 0.7735(7) 0.316(7) Uani 1 1 d . . .
OW14 O 0.8649(7) 0.4057(8) 0.3845(7) 0.306(6) Uani 1 1 d . . .
OW15 O 0.8319(11) 0.4466(7) 0.5082(13) 0.384(10) Uani 1 1 d . . .
OW16 O 0.3126(9) 0.5888(7) 0.5658(8) 0.337(7) Uani 1 1 d . . .
OW17 O 0.5896(16) 0.471(2) 0.6140(9) 0.55(2) Uani 1 1 d . . .
OW18 O 0.459(2) 0.5693(18) 0.5952(7) 0.64(3) Uani 1 1 d . . .
Cr1 Cr 0.29985(3) 0.14389(3) 0.13825(3) 0.03279(11) Uani 1 1 d . . .
Ni2 Ni 0.24894(2) 0.40065(2) -0.08016(2) 0.03873(11) Uani 1 1 d . . .
Ni1 Ni -0.00212(3) 0.03071(2) 0.22260(2) 0.04047(11) Uani 1 1 d . . .
Ni3 Ni 0.18873(3) 0.28072(2) 0.35752(2) 0.04177(11) Uani 1 1 d . . .
C50 C 0.17730(17) 0.11657(16) 0.16639(17) 0.0306(5) Uani 1 1 d . . .
N1 N 0.31468(16) 0.03707(16) 0.22743(16) 0.0410(6) Uani 1 1 d . . .
N12 N -0.05791(18) 0.11574(17) 0.14926(17) 0.0469(6) Uani 1 1 d . . .
C51 C 0.29572(17) 0.24369(16) 0.04540(16) 0.0293(5) Uani 1 1 d . . .
N11 N -0.1216(2) -0.03492(19) 0.27242(18) 0.0553(8) Uani 1 1 d . . .
C52 C 0.26579(17) 0.20712(16) 0.21397(17) 0.0305(5) Uani 1 1 d . . .
N52 N 0.24409(19) 0.23951(18) 0.25956(19) 0.0525(7) Uani 1 1 d . . .
N51 N 0.28710(19) 0.29893(19) -0.0048(2) 0.0533(7) Uani 1 1 d . . .
N50 N 0.11047(19) 0.09628(18) 0.17997(18) 0.0508(7) Uani 1 1 d . . .
C26 C 0.2188(3) -0.1334(2) 0.3816(3) 0.0640(10) Uani 1 1 d . . .
H26 H 0.1927 -0.1364 0.3488 0.077 Uiso 1 1 calc R . .
N2 N 0.42972(15) 0.16292(16) 0.10576(16) 0.0393(6) Uani 1 1 d . . .
N3 N 0.34257(16) 0.07255(15) 0.06484(16) 0.0395(6) Uani 1 1 d . . .
C25 C 0.2283(3) -0.2029(3) 0.4400(3) 0.0825(15) Uani 1 1 d . . .
H25 H 0.2105 -0.2526 0.4453 0.099 Uiso 1 1 calc R . .
N13 N -0.06062(17) 0.08601(18) 0.30656(16) 0.0458(6) Uani 1 1 d . . .
C103 C -0.1248(3) 0.0718(3) 0.1475(2) 0.0619(10) Uani 1 1 d . . .
H10D H -0.0988 0.0408 0.1125 0.074 Uiso 1 1 calc R . .
H10E H -0.1614 0.1105 0.1258 0.074 Uiso 1 1 calc R . .
C24 C 0.2638(3) -0.1982(4) 0.4895(3) 0.0926(17) Uani 1 1 d . . .
H24 H 0.2702 -0.2450 0.5288 0.111 Uiso 1 1 calc R . .
C2 C 0.4546(3) 0.1035(2) 0.1701(3) 0.0637(11) Uani 1 1 d . . .
H2A H 0.4929 0.0662 0.1480 0.076 Uiso 1 1 calc R . .
H2B H 0.4858 0.1322 0.1853 0.076 Uiso 1 1 calc R . .
C20 C 0.2392(2) 0.0163(2) 0.3056(2) 0.0507(8) Uani 1 1 d . . .
H20A H 0.2291 0.0614 0.3243 0.061 Uiso 1 1 calc R . .
H20B H 0.1901 0.0093 0.2956 0.061 Uiso 1 1 calc R . .
C101 C -0.1460(2) 0.0468(3) 0.3589(2) 0.0595(10) Uani 1 1 d . . .
H10F H -0.1882 0.0810 0.3421 0.071 Uiso 1 1 calc R . .
H10G H -0.1580 0.0415 0.4139 0.071 Uiso 1 1 calc R . .
C102 C -0.1771(3) 0.0156(3) 0.2305(2) 0.0636(11) Uani 1 1 d . . .
H10H H -0.2136 0.0470 0.2618 0.076 Uiso 1 1 calc R . .
H10I H -0.2125 -0.0194 0.2261 0.076 Uiso 1 1 calc R . .
C1 C 0.3886(3) 0.0583(3) 0.2401(3) 0.0788(15) Uani 1 1 d . . .
H1A H 0.3682 0.0885 0.2762 0.095 Uiso 1 1 calc R . .
H1B H 0.4114 0.0086 0.2665 0.095 Uiso 1 1 calc R . .
C22 C 0.2817(3) -0.0561(3) 0.4239(2) 0.0655(10) Uani 1 1 d . . .
H22 H 0.2990 -0.0067 0.4199 0.079 Uiso 1 1 calc R . .
C21 C 0.2478(2) -0.0588(2) 0.3712(2) 0.0528(8) Uani 1 1 d . . .
C100 C -0.1523(3) -0.0356(3) 0.3557(2) 0.0640(11) Uani 1 1 d . . .
H10J H -0.1194 -0.0731 0.3835 0.077 Uiso 1 1 calc R . .
H10K H -0.2106 -0.0547 0.3835 0.077 Uiso 1 1 calc R . .
C104 C -0.0971(2) 0.1752(2) 0.1897(2) 0.0570(9) Uani 1 1 d . . .
H10L H -0.1578 0.1664 0.2136 0.068 Uiso 1 1 calc R . .
H10M H -0.0851 0.2291 0.1499 0.068 Uiso 1 1 calc R . .
C105 C -0.0660(2) 0.1700(2) 0.2544(2) 0.0552(9) Uani 1 1 d . . .
H10N H -0.0106 0.1961 0.2292 0.066 Uiso 1 1 calc R . .
H10O H -0.1038 0.1993 0.2874 0.066 Uiso 1 1 calc R . .
C23 C 0.2903(3) -0.1258(4) 0.4825(3) 0.0826(15) Uani 1 1 d . . .
H23 H 0.3142 -0.1234 0.5171 0.099 Uiso 1 1 calc R . .

loop_
_atom_site_aniso_label
_atom_site_aniso_U_11
_atom_site_aniso_U_22
_atom_site_aniso_U_33
_atom_site_aniso_U_23
_atom_site_aniso_U_13
_atom_site_aniso_U_12
Cl3 0.0752(6) 0.0510(5) 0.0484(5) -0.0108(4) -0.0106(4) -0.0134(4)
Cl2 0.0439(5) 0.0653(6) 0.0733(7) -0.0094(5) -0.0102(4) -0.0024(4)
Cl1 0.0772(7) 0.0494(5) 0.1109(9) -0.0260(6) -0.0431(7) 0.0017(5)
N23 0.0378(13) 0.0398(13) 0.0451(15) -0.0119(11) -0.0156(12) -0.0036(11)
N22 0.0537(16) 0.0427(14) 0.0426(15) -0.0135(12) -0.0222(13) 0.0000(12)
N30 0.0533(17) 0.0469(15) 0.0427(15) -0.0137(12) -0.0159(13) 0.0000(13)
N31 0.0476(16) 0.0671(19) 0.0479(17) -0.0195(15) -0.0138(13) -0.0160(14)
N32 0.0532(17) 0.0619(18) 0.0461(16) -0.0258(14) -0.0130(14) -0.0058(14)
N21 0.0456(15) 0.0411(14) 0.0550(17) -0.0135(12) -0.0267(13) 0.0052(11)
C107 0.0453(18) 0.069(2) 0.0394(17) -0.0187(16) -0.0164(15) -0.0141(16)
Cl4 0.1425(16) 0.1252(13) 0.0816(10) -0.0276(9) -0.0170(10) 0.0134(12)
C209 0.0456(18) 0.0480(18) 0.055(2) -0.0125(15) -0.0245(16) -0.0045(14)
C202 0.070(2) 0.056(2) 0.063(2) -0.0151(18) -0.044(2) 0.0057(18)
C201 0.074(3) 0.055(2) 0.046(2) -0.0150(16) -0.0334(19) 0.0001(18)
C208 0.051(2) 0.058(2) 0.075(3) -0.019(2) -0.032(2) 0.0122(17)
C204 0.053(2) 0.0422(17) 0.061(2) -0.0106(16) -0.0237(18) -0.0060(15)
C206 0.051(2) 0.062(2) 0.0443(19) -0.0208(17) -0.0123(16) 0.0084(17)
C205 0.0432(18) 0.062(2) 0.051(2) -0.0182(17) -0.0139(16) -0.0033(16)
C207 0.096(3) 0.0443(19) 0.055(2) -0.0178(17) -0.040(2) -0.0005(19)
C203 0.062(2) 0.0382(17) 0.065(2) -0.0101(16) -0.0312(19) 0.0009(15)
Cl5 0.0917(12) 0.195(2) 0.1523(19) -0.0339(17) -0.0357(12) 0.0333(13)
C11 0.056(2) 0.055(2) 0.057(2) -0.0320(17) -0.0293(18) 0.0147(16)
C10 0.069(2) 0.069(2) 0.064(2) -0.042(2) -0.039(2) 0.027(2)
C301 0.052(2) 0.061(2) 0.053(2) -0.0154(18) -0.0117(17) -0.0185(17)
C8 0.0369(17) 0.0463(18) 0.067(2) -0.0193(17) -0.0158(16) -0.0025(14)
C307 0.064(2) 0.060(2) 0.049(2) -0.0157(17) -0.0274(18) 0.0076(18)
C7 0.0391(17) 0.0427(18) 0.073(2) -0.0161(17) -0.0195(17) 0.0004(14)
C305 0.072(3) 0.091(3) 0.051(2) -0.034(2) -0.023(2) -0.012(2)
C303 0.063(2) 0.057(2) 0.060(2) -0.0238(19) -0.0171(19) 0.0087(18)
C211 0.072(3) 0.058(2) 0.055(2) -0.0197(18) -0.028(2) -0.0040(19)
C110 0.084(3) 0.085(3) 0.059(3) 0.004(2) -0.044(2) -0.012(2)
C12 0.064(2) 0.064(2) 0.057(2) -0.0274(19) -0.030(2) 0.0132(19)
C9 0.057(2) 0.050(2) 0.077(3) -0.0283(19) -0.030(2) 0.0017(17)
C210 0.061(2) 0.082(3) 0.080(3) -0.016(2) -0.038(2) -0.021(2)
C302 0.071(3) 0.0453(19) 0.053(2) -0.0108(16) -0.0167(19) -0.0132(17)
C304 0.067(2) 0.056(2) 0.054(2) -0.0261(18) -0.0089(19) -0.0031(18)
C308 0.047(2) 0.083(3) 0.060(2) -0.025(2) -0.0210(18) -0.0056(19)
C108 0.070(3) 0.090(3) 0.061(2) -0.037(2) -0.023(2) -0.008(2)
C306 0.066(2) 0.071(3) 0.047(2) -0.0229(19) -0.0071(18) -0.011(2)
C109 0.056(2) 0.062(2) 0.0419(19) -0.0027(16) -0.0235(17) -0.0143(17)
C120 0.073(3) 0.091(3) 0.045(2) -0.017(2) -0.022(2) -0.011(2)
C67 0.081(3) 0.089(3) 0.116(4) -0.076(3) -0.071(3) 0.041(3)
C321 0.068(3) 0.086(3) 0.059(2) -0.034(2) -0.023(2) -0.015(2)
C69 0.070(3) 0.072(3) 0.076(3) -0.031(2) -0.039(2) -0.001(2)
C221 0.066(3) 0.070(3) 0.075(3) -0.029(2) -0.024(2) 0.018(2)
C49 0.063(3) 0.070(3) 0.072(3) -0.020(2) -0.017(2) -0.019(2)
C45 0.131(4) 0.0389(19) 0.070(3) -0.0189(19) -0.055(3) 0.001(2)
C119 0.057(2) 0.075(3) 0.044(2) -0.0108(18) -0.0231(17) -0.0123(19)
C68 0.088(3) 0.070(3) 0.109(4) -0.047(3) -0.063(3) 0.011(2)
C66 0.061(2) 0.111(4) 0.067(3) -0.053(3) -0.035(2) 0.035(3)
C320 0.063(2) 0.076(3) 0.066(3) -0.024(2) -0.033(2) 0.002(2)
C46 0.047(2) 0.099(3) 0.079(3) -0.060(3) -0.004(2) -0.006(2)
C122 0.099(3) 0.064(3) 0.076(3) -0.009(2) -0.049(3) -0.031(2)
C322 0.051(2) 0.108(4) 0.085(3) -0.023(3) -0.022(2) -0.012(2)
C48 0.067(3) 0.053(2) 0.132(5) -0.041(3) -0.056(3) 0.005(2)
C44 0.136(4) 0.0378(19) 0.054(2) -0.0143(17) -0.031(3) 0.017(2)
C47 0.046(2) 0.112(4) 0.075(3) -0.060(3) -0.001(2) -0.014(2)
C220 0.130(5) 0.070(3) 0.077(3) -0.040(3) -0.049(3) 0.009(3)
C65 0.066(3) 0.076(3) 0.092(4) -0.030(3) 0.008(3) -0.027(2)
C55 0.046(2) 0.077(3) 0.139(5) -0.052(3) -0.016(3) -0.008(2)
C343 0.062(3) 0.093(3) 0.081(3) -0.036(3) -0.008(2) -0.017(2)
C234 0.079(3) 0.079(3) 0.112(4) -0.035(3) -0.060(3) 0.037(3)
C344 0.090(4) 0.104(4) 0.054(3) -0.037(3) -0.006(2) 0.000(3)
C132 0.140(5) 0.082(3) 0.091(4) -0.037(3) -0.054(4) -0.029(3)
C232 0.102(4) 0.076(3) 0.096(4) -0.037(3) -0.031(3) -0.028(3)
C346 0.067(3) 0.101(4) 0.078(3) -0.016(3) -0.031(3) -0.001(3)
C357 0.100(4) 0.073(3) 0.073(3) -0.012(2) -0.048(3) 0.022(3)
C131 0.125(5) 0.093(4) 0.093(4) 0.003(3) -0.054(4) -0.063(4)
Cl6 0.092(1) 0.195(2) 0.152(2) -0.034(2) -0.036(2) 0.033(2)
OW1 0.093(3) 0.105(4) 0.388(11) -0.121(6) -0.002(5) -0.021(3)
OW2 0.156(5) 0.248(7) 0.142(5) -0.107(5) -0.075(4) 0.035(5)
OW3 0.104(4) 0.166(5) 0.275(8) -0.122(6) -0.039(4) 0.025(4)
OW4 0.135(5) 0.271(9) 0.226(8) -0.050(7) -0.074(5) -0.030(6)
OW5 0.135(6) 0.59(2) 0.184(7) -0.215(11) -0.062(5) 0.118(9)
OW6 0.242(10) 0.282(11) 0.337(13) -0.204(11) -0.100(9) 0.069(8)
OW7 0.250(10) 0.205(8) 0.417(15) -0.176(10) -0.174(11) 0.092(7)
OW8 0.255(10) 0.53(2) 0.205(8) -0.193(11) -0.154(8) 0.187(12)
OW9 0.258(11) 0.372(16) 0.346(15) -0.133(13) -0.053(10) -0.158(11)
OW10 0.71(3) 0.256(11) 0.407(18) -0.165(12) -0.46(2) 0.088(15)
OW11 0.278(12) 0.398(17) 0.266(11) -0.197(12) -0.116(10) 0.089(11)
OW12 0.364(17) 0.352(16) 0.52(2) -0.252(17) -0.317(18) 0.106(13)
OW13 0.431(19) 0.200(9) 0.284(12) -0.136(9) -0.049(12) -0.013(10)
OW14 0.240(11) 0.287(12) 0.278(12) 0.030(10) -0.106(9) 0.012(9)
OW15 0.53(2) 0.186(9) 0.61(3) -0.203(14) -0.36(2) 0.123(12)
OW16 0.308(15) 0.244(11) 0.321(15) 0.015(10) -0.092(12) 0.023(10)
OW17 0.46(3) 0.91(5) 0.209(13) -0.10(2) -0.025(16) -0.33(3)
OW18 0.87(5) 0.75(5) 0.133(9) 0.072(17) -0.069(19) -0.56(5)
Cr1 0.0293(2) 0.0334(2) 0.0366(2) -0.01271(19) -0.01363(19) 0.00316(17)
Ni2 0.0376(2) 0.0365(2) 0.0420(2) -0.01058(16) -0.01723(17) -0.00124(15)
Ni1 0.0416(2) 0.0440(2) 0.0387(2) -0.01077(17) -0.01901(18) -0.00783(17)
Ni3 0.0423(2) 0.0453(2) 0.0372(2) -0.01434(17) -0.01236(17) -0.00656(17)
C50 0.0253(13) 0.0341(14) 0.0337(14) -0.0110(11) -0.0126(11) -0.0014(11)
N1 0.0367(13) 0.0400(13) 0.0436(14) -0.0104(11) -0.0171(11) 0.0035(11)
N12 0.0457(15) 0.0548(16) 0.0415(15) -0.0084(13) -0.0228(13) -0.0088(12)
C51 0.0313(13) 0.0271(13) 0.0280(13) -0.0061(11) -0.0132(11) 0.0013(10)
N11 0.0584(18) 0.0628(18) 0.0464(16) -0.0069(14) -0.0258(14) -0.0237(15)
C52 0.0290(13) 0.0334(13) 0.0316(14) -0.0138(12) -0.0124(11) 0.0025(11)
N52 0.0516(17) 0.0524(17) 0.0519(17) -0.0138(14) -0.0219(14) 0.0002(13)
N51 0.0455(16) 0.0579(18) 0.0597(19) -0.0272(16) -0.0160(14) -0.0023(13)
N50 0.0536(18) 0.0518(16) 0.0459(16) -0.0142(13) -0.0202(14) 0.0012(13)
C26 0.057(2) 0.055(2) 0.067(3) -0.0048(19) -0.023(2) -0.0060(18)
N2 0.0301(12) 0.0440(14) 0.0443(14) -0.0170(12) -0.0137(11) 0.0024(10)
N3 0.0393(13) 0.0373(13) 0.0447(14) -0.0178(11) -0.0169(11) 0.0058(10)
C25 0.072(3) 0.052(2) 0.088(3) 0.007(2) -0.023(3) -0.001(2)
N13 0.0401(14) 0.0586(17) 0.0401(15) -0.0166(13) -0.0144(12) -0.0086(12)
C103 0.058(2) 0.082(3) 0.051(2) -0.0086(19) -0.0320(18) -0.023(2)
C24 0.076(3) 0.085(4) 0.078(3) 0.015(3) -0.032(3) 0.012(3)
C2 0.057(2) 0.055(2) 0.084(3) -0.005(2) -0.047(2) -0.0041(17)
C20 0.0447(18) 0.0473(18) 0.049(2) -0.0083(15) -0.0160(16) 0.0054(14)
C101 0.0405(18) 0.093(3) 0.0437(19) -0.0226(19) -0.0104(15) -0.0154(18)
C102 0.056(2) 0.079(3) 0.059(2) -0.007(2) -0.0338(19) -0.0242(19)
C1 0.049(2) 0.099(3) 0.071(3) 0.012(2) -0.038(2) -0.014(2)
C22 0.059(2) 0.077(3) 0.054(2) -0.014(2) -0.0225(19) -0.001(2)
C21 0.0425(18) 0.055(2) 0.0451(19) -0.0043(16) -0.0136(15) 0.0021(15)
C100 0.056(2) 0.087(3) 0.0410(19) -0.0041(19) -0.0177(17) -0.033(2)
C104 0.052(2) 0.062(2) 0.061(2) -0.0179(18) -0.0294(18) 0.0069(17)
C105 0.053(2) 0.058(2) 0.059(2) -0.0239(18) -0.0248(18) 0.0062(17)
C23 0.060(3) 0.113(4) 0.058(3) -0.006(3) -0.029(2) 0.009(3)

loop_
_atom_type_symbol
_atom_type_description
_atom_type_scat_dispersion_real
_atom_type_scat_dispersion_imag
_atom_type_scat_source
C C 0.0030 0.0020 'International Tables Vol C Tables 4.2.6.8 and 6.1.1.4'
H H 0.0000 0.0000 'International Tables Vol C Tables 4.2.6.8 and 6.1.1.4'
Cl Cl 0.1480 0.1590 'International Tables Vol C Tables 4.2.6.8 and 6.1.1.4'
Cr Cr 0.3210 0.6240 'International Tables Vol C Tables 4.2.6.8 and 6.1.1.4'
N N 0.0060 0.0030 'International Tables Vol C Tables 4.2.6.8 and 6.1.1.4'
Ni Ni 0.3390 1.1120 'International Tables Vol C Tables 4.2.6.8 and 6.1.1.4'
O O 0.0110 0.0060 'International Tables Vol C Tables 4.2.6.8 and 6.1.1.4'

loop_
_geom_angle_atom_site_label_1
_geom_angle_atom_site_label_2
_geom_angle_atom_site_label_3
_geom_angle
_geom_angle_site_symmetry_1
_geom_angle_site_symmetry_3
_geom_angle_publ_flag
C204 N23 C205 110.4(3) . . ?
C204 N23 C209 111.8(3) . . ?
C205 N23 C209 109.8(3) . . ?
C204 N23 Ni2 105.6(2) . . ?
C205 N23 Ni2 106.2(2) . . ?
C209 N23 Ni2 112.85(19) . . ?
C206 N22 C201 111.5(3) . . ?
C206 N22 C207 109.2(3) . . ?
C201 N22 C207 111.6(3) . . ?
C206 N22 Ni2 101.8(2) . . ?
C201 N22 Ni2 107.7(2) . . ?
C207 N22 Ni2 114.7(2) . . ?
C303 N30 C302 111.2(3) . . ?
C303 N30 C307 111.0(3) . . ?
C302 N30 C307 110.9(3) . . ?
C303 N30 Ni3 105.7(2) . . ?
C302 N30 Ni3 105.2(2) . . ?
C307 N30 Ni3 112.5(2) . . ?
C301 N31 C321 110.5(3) . . ?
C301 N31 C308 110.3(3) . . ?
C321 N31 C308 112.5(3) . . ?
C301 N31 Ni3 100.6(2) . . ?
C321 N31 Ni3 108.5(2) . . ?
C308 N31 Ni3 113.8(2) . . ?
C304 N32 C305 111.2(3) . . ?
C304 N32 C306 112.5(3) . . ?
C305 N32 C306 108.5(3) . . ?
C304 N32 Ni3 108.4(2) . . ?
C305 N32 Ni3 99.8(2) . . ?
C306 N32 Ni3 115.7(2) . . ?
C202 N21 C203 111.5(3) . . ?
C202 N21 C208 109.2(3) . . ?
C203 N21 C208 111.2(3) . . ?
C202 N21 Ni2 99.6(2) . . ?
C203 N21 Ni2 108.5(2) . . ?
C208 N21 Ni2 116.4(2) . . ?
C119 C107 N13 111.6(3) . . ?
C119 C107 C108 110.5(3) . . ?
N13 C107 C108 113.6(3) . . ?
N23 C209 C211 111.4(3) . . ?
N23 C209 C210 114.0(3) . . ?
C211 C209 C210 109.9(3) . . ?
N21 C202 C201 112.7(3) . . ?
N22 C201 C202 112.2(3) . . ?
N21 C208 C221 111.3(3) . . ?
N21 C208 C234 113.2(4) . . ?
C221 C208 C234 110.3(4) . . ?
N23 C204 C203 111.4(3) . . ?
N22 C206 C205 112.8(3) . . ?
N23 C205 C206 112.5(3) . . ?
C232 C207 N22 112.2(4) . . ?
C232 C207 C220 110.6(4) . . ?
N22 C207 C220 113.4(4) . . ?
N21 C203 C204 111.9(3) . . ?
C12 C11 C69 119.5(4) . . ?
C12 C11 C10 119.8(4) . . ?
C69 C11 C10 120.3(4) . . ?
N3 C10 C11 118.2(3) . . ?
N31 C301 C302 112.8(3) . . ?
C49 C8 C9 118.1(4) . . ?
C49 C8 C7 121.1(4) . . ?
C9 C8 C7 120.8(4) . . ?
N30 C307 C320 111.4(3) . . ?
N30 C307 C357 113.9(3) . . ?
C320 C307 C357 109.9(4) . . ?
C8 C7 N2 116.4(3) . . ?
N32 C305 C321 112.0(3) . . ?
N30 C303 C304 111.6(3) . . ?
C11 C12 C66 119.4(4) . . ?
C48 C9 C8 120.6(4) . . ?
N30 C302 C301 112.8(3) . . ?
N32 C304 C303 111.8(3) . . ?
C346 C308 N31 112.5(4) . . ?
C346 C308 C322 109.5(4) . . ?
N31 C308 C322 113.6(4) . . ?
N32 C306 C343 110.6(4) . . ?
N32 C306 C344 113.6(4) . . ?
C343 C306 C344 110.7(4) . . ?
N12 C109 C120 110.8(3) . . ?
N12 C109 C110 113.4(3) . . ?
C120 C109 C110 110.9(4) . . ?
C68 C67 C66 120.5(4) . . ?
N31 C321 C305 111.4(3) . . ?
C68 C69 C11 120.4(5) . . ?
C8 C49 C65 119.8(5) . . ?
C44 C45 N3 115.9(3) . . ?
C67 C68 C69 120.1(5) . . ?
C67 C66 C12 120.0(5) . . ?
C47 C46 N3 117.4(3) . . ?
N11 C122 C132 112.2(4) . . ?
N11 C122 C131 113.9(5) . . ?
C132 C122 C131 109.8(4) . . ?
C55 C48 C9 120.5(5) . . ?
C45 C44 N1 116.2(3) . . ?
C46 C47 N2 115.6(4) . . ?
C55 C65 C49 120.9(5) . . ?
C65 C55 C48 120.0(4) . . ?
C51 Cr1 C52 91.91(11) . . ?
C51 Cr1 C50 89.84(11) . . ?
C52 Cr1 C50 92.09(11) . . ?
C51 Cr1 N2 91.99(11) . . ?
C52 Cr1 N2 92.76(10) . . ?
C50 Cr1 N2 174.75(11) . . ?
C51 Cr1 N3 92.14(10) . . ?
C52 Cr1 N3 174.85(10) . . ?
C50 Cr1 N3 91.11(10) . . ?
N2 Cr1 N3 83.91(10) . . ?
C51 Cr1 N1 174.64(11) . . ?
C52 Cr1 N1 92.06(11) . . ?
C50 Cr1 N1 93.61(10) . . ?
N2 Cr1 N1 84.23(10) . . ?
N3 Cr1 N1 83.71(10) . . ?
N22 Ni2 N51 96.27(11) . . ?
N22 Ni2 N23 86.28(11) . . ?
N51 Ni2 N23 94.95(11) . . ?
N22 Ni2 N21 85.85(11) . . ?
N51 Ni2 N21 176.92(11) . . ?
N23 Ni2 N21 82.95(10) . . ?
N22 Ni2 Cl2 124.09(8) . . ?
N51 Ni2 Cl2 85.15(9) . . ?
N23 Ni2 Cl2 149.50(8) . . ?
N21 Ni2 Cl2 95.52(8) . . ?
N13 Ni1 N12 87.45(12) . . ?
N13 Ni1 N50 91.12(11) . . ?
N12 Ni1 N50 97.16(11) . . ?
N13 Ni1 N11 85.75(12) . . ?
N12 Ni1 N11 83.28(11) . . ?
N50 Ni1 N11 176.82(12) . . ?
N13 Ni1 Cl1 128.46(9) . . ?
N12 Ni1 Cl1 144.04(9) . . ?
N50 Ni1 Cl1 85.28(9) . . ?
N11 Ni1 Cl1 96.22(10) . . ?
N31 Ni3 N30 87.60(12) . . ?
N31 Ni3 N52 95.18(12) . . ?
N30 Ni3 N52 93.52(11) . . ?
N31 Ni3 N32 85.71(12) . . ?
N30 Ni3 N32 83.22(12) . . ?
N52 Ni3 N32 176.59(12) . . ?
N31 Ni3 Cl3 119.50(10) . . ?
N30 Ni3 Cl3 152.87(9) . . ?
N52 Ni3 Cl3 85.72(9) . . ?
N32 Ni3 Cl3 96.72(9) . . ?
N50 C50 Cr1 174.6(3) . . ?
C44 N1 C1 112.3(4) . . ?
C44 N1 C20 111.3(3) . . ?
C1 N1 C20 108.9(3) . . ?
C44 N1 Cr1 108.3(2) . . ?
C1 N1 Cr1 102.8(2) . . ?
C20 N1 Cr1 113.01(19) . . ?
C104 N12 C103 109.8(3) . . ?
C104 N12 C109 111.3(3) . . ?
C103 N12 C109 110.6(3) . . ?
C104 N12 Ni1 106.0(2) . . ?
C103 N12 Ni1 106.8(2) . . ?
C109 N12 Ni1 112.2(2) . . ?
N51 C51 Cr1 174.9(3) . . ?
C100 N11 C122 109.7(3) . . ?
C100 N11 C102 110.4(3) . . ?
C122 N11 C102 111.8(3) . . ?
C100 N11 Ni1 99.39(19) . . ?
C122 N11 Ni1 116.7(3) . . ?
C102 N11 Ni1 108.0(2) . . ?
N52 C52 Cr1 176.6(3) . . ?
C52 N52 Ni3 169.5(3) . . ?
C51 N51 Ni2 169.2(3) . . ?
C50 N50 Ni1 165.0(3) . . ?
C25 C26 C21 120.8(4) . . ?
C47 N2 C2 112.6(3) . . ?
C47 N2 C7 108.6(3) . . ?
C2 N2 C7 110.0(3) . . ?
C47 N2 Cr1 104.5(2) . . ?
C2 N2 Cr1 107.5(2) . . ?
C7 N2 Cr1 113.52(19) . . ?
C46 N3 C45 112.0(3) . . ?
C46 N3 C10 111.5(3) . . ?
C45 N3 C10 109.5(3) . . ?
C46 N3 Cr1 107.6(2) . . ?
C45 N3 Cr1 104.0(2) . . ?
C10 N3 Cr1 111.98(19) . . ?
C24 C25 C26 119.6(5) . . ?
C105 N13 C101 112.0(3) . . ?
C105 N13 C107 109.4(3) . . ?
C101 N13 C107 112.0(3) . . ?
C105 N13 Ni1 101.4(2) . . ?
C101 N13 Ni1 108.0(2) . . ?
C107 N13 Ni1 113.6(2) . . ?
N12 C103 C102 111.6(3) . . ?
C25 C24 C23 120.9(4) . . ?
C1 C2 N2 116.5(3) . . ?
C21 C20 N1 114.7(3) . . ?
N13 C101 C100 112.3(3) . . ?
N11 C102 C103 111.0(3) . . ?
C2 C1 N1 115.6(4) . . ?
C21 C22 C23 120.8(5) . . ?
C22 C21 C26 117.9(4) . . ?
C22 C21 C20 121.9(4) . . ?
C26 C21 C20 120.2(3) . . ?
N11 C100 C101 112.5(3) . . ?
N12 C104 C105 113.3(3) . . ?
N13 C105 C104 113.3(3) . . ?
C24 C23 C22 119.9(5) . . ?

loop_
_geom_bond_atom_site_label_1
_geom_bond_atom_site_label_2
_geom_bond_distance
_geom_bond_site_symmetry_2
_geom_bond_publ_flag
Cl3 Ni3 2.2898(10) . ?
Cl2 Ni2 2.3024(10) . ?
Cl1 Ni1 2.3136(12) . ?
N23 C204 1.490(4) . ?
N23 C205 1.495(5) . ?
N23 C209 1.505(4) . ?
N23 Ni2 2.113(3) . ?
N22 C206 1.477(5) . ?
N22 C201 1.491(4) . ?
N22 C207 1.509(4) . ?
N22 Ni2 2.084(3) . ?
N30 C303 1.489(5) . ?
N30 C302 1.497(5) . ?
N30 C307 1.504(5) . ?
N30 Ni3 2.107(3) . ?
N31 C301 1.488(5) . ?
N31 C321 1.494(5) . ?
N31 C308 1.515(5) . ?
N31 Ni3 2.068(3) . ?
N32 C304 1.479(5) . ?
N32 C305 1.496(5) . ?
N32 C306 1.511(5) . ?
N32 Ni3 2.171(3) . ?
N21 C202 1.482(5) . ?
N21 C203 1.483(5) . ?
N21 C208 1.514(5) . ?
N21 Ni2 2.166(3) . ?
C107 C119 1.517(6) . ?
C107 N13 1.518(4) . ?
C107 C108 1.522(5) . ?
C209 C211 1.516(5) . ?
C209 C210 1.540(5) . ?
C202 C201 1.520(6) . ?
C208 C221 1.512(6) . ?
C208 C234 1.526(6) . ?
C204 C203 1.505(5) . ?
C206 C205 1.510(5) . ?
C207 C232 1.492(7) . ?
C207 C220 1.523(6) . ?
C11 C12 1.375(6) . ?
C11 C69 1.390(6) . ?
C11 C10 1.513(5) . ?
C10 N3 1.504(4) . ?
C301 C302 1.514(6) . ?
C8 C49 1.384(6) . ?
C8 C9 1.394(5) . ?
C8 C7 1.510(5) . ?
C307 C320 1.512(6) . ?
C307 C357 1.527(6) . ?
C7 N2 1.519(4) . ?
C305 C321 1.517(6) . ?
C303 C304 1.519(6) . ?
C110 C109 1.536(5) . ?
C12 C66 1.407(6) . ?
C9 C48 1.386(6) . ?
C308 C346 1.511(6) . ?
C308 C322 1.536(6) . ?
C306 C343 1.510(6) . ?
C306 C344 1.533(6) . ?
C109 N12 1.511(5) . ?
C109 C120 1.513(6) . ?
C67 C68 1.366(8) . ?
C67 C66 1.367(7) . ?
C69 C68 1.376(6) . ?
C49 C65 1.401(6) . ?
C45 C44 1.409(6) . ?
C45 N3 1.497(5) . ?
C46 C47 1.420(6) . ?
C46 N3 1.465(5) . ?
C122 N11 1.498(6) . ?
C122 C132 1.525(7) . ?
C122 C131 1.537(7) . ?
C48 C55 1.356(8) . ?
C44 N1 1.467(5) . ?
C47 N2 1.479(5) . ?
C65 C55 1.354(8) . ?
Cr1 C51 2.031(3) . ?
Cr1 C52 2.035(3) . ?
Cr1 C50 2.038(3) . ?
Cr1 N2 2.109(2) . ?
Cr1 N3 2.111(3) . ?
Cr1 N1 2.119(3) . ?
Ni2 N51 2.092(3) . ?
Ni1 N13 2.068(3) . ?
Ni1 N12 2.094(3) . ?
Ni1 N50 2.098(3) . ?
Ni1 N11 2.178(3) . ?
Ni3 N52 2.116(3) . ?
C50 N50 1.150(4) . ?
N1 C1 1.504(5) . ?
N1 C20 1.508(4) . ?
N12 C104 1.487(5) . ?
N12 C103 1.490(4) . ?
C51 N51 1.146(4) . ?
N11 C100 1.482(5) . ?
N11 C102 1.501(5) . ?
C52 N52 1.147(4) . ?
C26 C25 1.382(6) . ?
C26 C21 1.396(6) . ?
N2 C2 1.483(4) . ?
C25 C24 1.355(8) . ?
N13 C105 1.484(5) . ?
N13 C101 1.496(4) . ?
C103 C102 1.514(5) . ?
C24 C23 1.364(8) . ?
C2 C1 1.410(6) . ?
C20 C21 1.510(5) . ?
C101 C100 1.513(6) . ?
C22 C21 1.378(6) . ?
C22 C23 1.381(6) . ?
C104 C105 1.517(5) . ?
